data_4021552
loop_
_publ_author_name
'Vijay Nair'
'Ani Deepthi'
'Manojkumar Poonoth'
'Bindu Santhamma'
'Sreekumar Vellalath'
'Beneesh Pattoorpady Babu'
'Resmi Mohan'
'Eringathodi Suresh'

_publ_section_title
;
 Reaction of Dimethoxycarbene-DMAD Zwitterion with 1,2-Diones
 and Anhydrides: A Novel Synthesis of Highly Substituted
 Dihydrofurans and Spirodihydrofurans
;
_journal_name_full 'Journal of Organic Chemistry'
_journal_page_first 2313
_journal_page_last 2319
_journal_paper_doi 10.1021/jo052429k
_journal_volume 71
_journal_year 2006
_chemical_formula_sum 'C23 H22 O8'
_chemical_formula_weight 426.41
_chemical_name_systematic
; 
 ? 
;
_space_group_IT_number 14
_symmetry_cell_setting monoclinic
_symmetry_space_group_name_Hall '-P 2ybc'
_symmetry_space_group_name_H-M 'P 1 21/c 1'
_atom_sites_solution_hydrogens geom
_atom_sites_solution_primary direct
_atom_sites_solution_secondary difmap
_audit_creation_method SHELXL-97
_cell_angle_alpha 90.00
_cell_angle_beta 103.889(7)
_cell_angle_gamma 90.00
_cell_formula_units_Z 4
_cell_length_a 8.390(3)
_cell_length_b 18.948(7)
_cell_length_c 13.886(5)
_cell_measurement_temperature 296(2)
_cell_volume 2143.0(14)
_computing_cell_refinement 'BRUKER SMART '
_computing_data_collection 'BRUKER SMART'
_computing_data_reduction 'BRUKER SAINT '
_computing_publication_material ORTEP
_computing_structure_refinement 'SHELXL-97 (Sheldrick, 1997)'
_computing_structure_solution 'SHELXS-97 (Sheldrick, 1990)'
_diffrn_ambient_temperature 296(2)
_diffrn_measured_fraction_theta_full 0.965
_diffrn_measured_fraction_theta_max 0.965
_diffrn_measurement_device_type 'BRUKER SMART APEX CCD DIFFRACTOMETER'
_diffrn_measurement_method 'OMEGA-PHI SCAN'
_diffrn_radiation_monochromator graphite
_diffrn_radiation_source 'fine-focus sealed tube'
_diffrn_radiation_type MoK\a
_diffrn_radiation_wavelength 0.71073
_diffrn_reflns_av_R_equivalents 0.0244
_diffrn_reflns_av_sigmaI/netI 0.0287
_diffrn_reflns_limit_h_max 9
_diffrn_reflns_limit_h_min -9
_diffrn_reflns_limit_k_max 22
_diffrn_reflns_limit_k_min -22
_diffrn_reflns_limit_l_max 14
_diffrn_reflns_limit_l_min -16
_diffrn_reflns_number 10500
_diffrn_reflns_theta_full 25.00
_diffrn_reflns_theta_max 25.00
_diffrn_reflns_theta_min 1.85
_exptl_absorpt_coefficient_mu 0.100
_exptl_crystal_colour COLOURLESS
_exptl_crystal_density_diffrn 1.322
_exptl_crystal_density_method 'not measured'
_exptl_crystal_description BLOCKS
_exptl_crystal_F_000 896
_exptl_crystal_size_max 0.34
_exptl_crystal_size_mid 0.26
_exptl_crystal_size_min 0.22
_refine_diff_density_max 0.198
_refine_diff_density_min -0.225
_refine_diff_density_rms 0.045
_refine_ls_extinction_method none
_refine_ls_goodness_of_fit_ref 1.124
_refine_ls_hydrogen_treatment mixed
_refine_ls_matrix_type full
_refine_ls_number_parameters 284
_refine_ls_number_reflns 3755
_refine_ls_number_restraints 0
_refine_ls_restrained_S_all 1.124
_refine_ls_R_factor_all 0.0640
_refine_ls_R_factor_gt 0.0549
_refine_ls_shift/su_max 0.000
_refine_ls_shift/su_mean 0.000
_refine_ls_structure_factor_coef Fsqd
_refine_ls_weighting_details 'w=1/[\s^2^(Fo^2^)+(0.0611P)^2^+0.7398P] where P=(Fo^2^+2Fc^2^)/3'
_refine_ls_weighting_scheme calc
_refine_ls_wR_factor_gt 0.1313
_refine_ls_wR_factor_ref 0.1363
_reflns_number_gt 3214
_reflns_number_total 3755
_reflns_threshold_expression >2sigma(I)
_cod_data_source_file jo052429ksi20051206_123547.cif
_cod_depositor_comments
;
The following automatic conversions were performed:
'_symmetry_cell_setting' value 'Monoclinic' changed to 'monoclinic'
according to '/home/saulius/struct/CIF-dictionaries/cif_core.dic'
dictionary named 'cif_core.dic' version 2.4.1 from 2010-06-29.

Automatic conversion script
Id: cif_fix_enum 1527 2010-12-29 10:47:43Z saulius 

The following automatic conversions were performed:

'_refine_ls_weighting_scheme' value 'calc
w=1/[\s^2^(Fo^2^)+(0.0611P)^2^+0.7398P] where P=(Fo^2^+2Fc^2^)/3' was
changed to 'calc'. New tag '_refine_ls_weighting_details' was
created. The value of the new tag was set to
'w=1/[\s^2^(Fo^2^)+(0.0611P)^2^+0.7398P] where P=(Fo^2^+2Fc^2^)/3'.

Automatic conversion script
Id: cif_fix_values 3143 2015-03-26 13:38:13Z robertas 
;
_cod_original_sg_symbol_H-M 'P 21/c'
_cod_database_code 4021552

loop_
_symmetry_equiv_pos_as_xyz
'x, y, z'
'-x, y+1/2, -z+1/2'
'-x, -y, -z'
'x, -y-1/2, z-1/2'

loop_
_atom_site_label
_atom_site_type_symbol
_atom_site_fract_x
_atom_site_fract_y
_atom_site_fract_z
_atom_site_U_iso_or_equiv
_atom_site_adp_type
_atom_site_occupancy
_atom_site_calc_flag
_atom_site_refinement_flags
O1 O 0.17863(16) 0.42964(7) 0.15968(10) 0.0341(3) Uani 1 d .
O8 O 0.17247(19) 0.42350(8) -0.00560(11) 0.0448(4) Uani 1 d .
O7 O 0.14718(17) 0.32359(7) 0.07377(11) 0.0413(4) Uani 1 d .
O2 O 0.47546(19) 0.54519(8) 0.25916(13) 0.0535(4) Uani 1 d .
C4 C 0.2230(2) 0.38895(10) 0.08391(14) 0.0345(5) Uani 1 d .
C1 C 0.3160(2) 0.44052(10) 0.24319(14) 0.0327(4) Uani 1 d .
O4 O 0.6500(2) 0.40440(12) 0.36290(12) 0.0689(6) Uani 1 d .
C11 C 0.3405(3) 0.52132(10) 0.25613(14) 0.0359(5) Uani 1 d .
C5 C 0.2852(2) 0.40519(10) 0.33543(15) 0.0338(4) Uani 1 d .
C12 C 0.2004(3) 0.56711(10) 0.26437(15) 0.0372(5) Uani 1 d .
C3 C 0.4048(2) 0.37684(10) 0.12204(15) 0.0355(5) Uani 1 d .
C2 C 0.4589(2) 0.40729(10) 0.20974(15) 0.0348(5) Uani 1 d .
C18 C 0.6342(3) 0.40833(11) 0.26646(17) 0.0426(5) Uani 1 d .
C17 C 0.0433(3) 0.54192(11) 0.25875(16) 0.0428(5) Uani 1 d .
H17 H 0.0223 0.4938 0.2514 0.051 Uiso 1 calc R
O3 O 0.7464(2) 0.41292(13) 0.22838(15) 0.0767(6) Uani 1 d .
C10 C 0.2152(3) 0.33891(11) 0.32788(17) 0.0454(5) Uani 1 d .
H10 H 0.1812 0.3176 0.2660 0.055 Uiso 1 calc R
C16 C -0.0821(3) 0.58785(13) 0.26395(19) 0.0528(6) Uani 1 d .
H16 H -0.1876 0.5708 0.2594 0.063 Uiso 1 calc R
C8 C 0.2425(3) 0.33485(13) 0.50270(18) 0.0555(6) Uani 1 d .
H8 H 0.2300 0.3108 0.5588 0.067 Uiso 1 calc R
C13 C 0.2304(3) 0.63922(11) 0.27832(18) 0.0485(6) Uani 1 d .
H13 H 0.3359 0.6567 0.2841 0.058 Uiso 1 calc R
C20 C 0.4994(3) 0.33197(12) 0.06771(18) 0.0466(6) Uani 1 d .
C6 C 0.3304(3) 0.43651(12) 0.42793(16) 0.0488(6) Uani 1 d .
H6 H 0.3759 0.4815 0.4343 0.059 Uiso 1 calc R
O5 O 0.5849(3) 0.28486(12) 0.10405(17) 0.0888(7) Uani 1 d .
O6 O 0.4684(2) 0.34941(11) -0.02659(14) 0.0720(6) Uani 1 d .
C22 C -0.0277(3) 0.32474(13) 0.0383(2) 0.0572(7) Uani 1 d .
H22A H -0.0750 0.3512 0.0835 0.086 Uiso 1 calc R
H22B H -0.0691 0.2773 0.0336 0.086 Uiso 1 calc R
H22C H -0.0563 0.3465 -0.0260 0.086 Uiso 1 calc R
C23 C 0.2359(3) 0.49304(13) -0.0090(2) 0.0625(7) Uani 1 d .
H23A H 0.1939 0.5232 0.0347 0.094 Uiso 1 calc R
H23B H 0.2030 0.5109 -0.0755 0.094 Uiso 1 calc R
H23C H 0.3536 0.4918 0.0117 0.094 Uiso 1 calc R
C9 C 0.1953(3) 0.30411(12) 0.41101(19) 0.0552(6) Uani 1 d .
H9 H 0.1492 0.2592 0.4049 0.066 Uiso 1 calc R
C15 C -0.0506(4) 0.65910(13) 0.2759(2) 0.0585(7) Uani 1 d .
H15 H -0.1351 0.6901 0.2789 0.070 Uiso 1 calc R
C14 C 0.1052(4) 0.68444(12) 0.2835(2) 0.0600(7) Uani 1 d .
H14 H 0.1259 0.7325 0.2922 0.072 Uiso 1 calc R
C7 C 0.3084(3) 0.40140(14) 0.51094(18) 0.0590(7) Uani 1 d .
H7 H 0.3385 0.4230 0.5728 0.071 Uiso 1 calc R
C19 C 0.8162(4) 0.4049(2) 0.4246(2) 0.0939(11) Uani 1 d .
H19A H 0.8771 0.3665 0.4057 0.141 Uiso 1 calc R
H19B H 0.8133 0.3997 0.4929 0.141 Uiso 1 calc R
H19C H 0.8683 0.4488 0.4159 0.141 Uiso 1 calc R
C21 C 0.5411(4) 0.3063(2) -0.0902(2) 0.0884(11) Uani 1 d .
H21A H 0.6497 0.3232 -0.0883 0.133 Uiso 1 calc R
H21B H 0.4751 0.3088 -0.1570 0.133 Uiso 1 calc R
H21C H 0.5469 0.2583 -0.0677 0.133 Uiso 1 calc R

loop_
_atom_site_aniso_label
_atom_site_aniso_U_11
_atom_site_aniso_U_22
_atom_site_aniso_U_33
_atom_site_aniso_U_23
_atom_site_aniso_U_13
_atom_site_aniso_U_12
O1 0.0317(7) 0.0359(7) 0.0324(8) -0.0056(6) 0.0036(6) 0.0021(6)
O8 0.0519(9) 0.0477(9) 0.0315(8) 0.0034(6) 0.0032(7) 0.0015(7)
O7 0.0376(8) 0.0349(7) 0.0487(9) -0.0078(6) 0.0053(7) -0.0008(6)
O2 0.0440(9) 0.0443(9) 0.0722(12) -0.0056(8) 0.0137(8) -0.0120(7)
C4 0.0370(11) 0.0337(10) 0.0313(11) -0.0029(8) 0.0053(8) 0.0006(8)
C1 0.0308(10) 0.0334(10) 0.0314(10) -0.0002(8) 0.0025(8) -0.0010(8)
O4 0.0396(10) 0.1211(16) 0.0411(10) 0.0085(10) 0.0005(7) 0.0131(9)
C11 0.0398(12) 0.0376(11) 0.0280(10) 0.0002(8) 0.0035(8) -0.0063(9)
C5 0.0320(11) 0.0335(10) 0.0351(11) 0.0013(8) 0.0063(8) 0.0027(8)
C12 0.0466(12) 0.0324(10) 0.0325(11) -0.0028(8) 0.0091(9) -0.0022(9)
C3 0.0355(11) 0.0345(10) 0.0367(11) 0.0020(9) 0.0091(9) 0.0002(8)
C2 0.0346(11) 0.0340(10) 0.0351(11) 0.0041(9) 0.0074(9) -0.0013(8)
C18 0.0363(12) 0.0460(12) 0.0439(13) 0.0016(10) 0.0064(10) 0.0001(9)
C17 0.0486(13) 0.0351(11) 0.0447(13) -0.0033(9) 0.0113(10) 0.0012(9)
O3 0.0372(10) 0.1307(18) 0.0620(12) 0.0042(11) 0.0114(9) -0.0124(10)
C10 0.0603(14) 0.0365(11) 0.0412(12) -0.0008(9) 0.0157(11) -0.0038(10)
C16 0.0501(14) 0.0545(14) 0.0559(15) -0.0039(11) 0.0168(12) 0.0052(11)
C8 0.0685(16) 0.0583(15) 0.0437(14) 0.0143(12) 0.0212(12) 0.0025(12)
C13 0.0605(15) 0.0377(12) 0.0502(14) -0.0064(10) 0.0189(11) -0.0081(10)
C20 0.0356(12) 0.0523(13) 0.0515(14) -0.0075(11) 0.0096(10) 0.0009(10)
C6 0.0580(15) 0.0485(13) 0.0384(13) -0.0035(10) 0.0085(11) -0.0131(11)
O5 0.0943(16) 0.0917(15) 0.0807(15) -0.0005(12) 0.0214(12) 0.0542(13)
O6 0.0788(13) 0.0946(14) 0.0503(11) -0.0045(10) 0.0306(10) 0.0187(11)
C22 0.0428(14) 0.0527(14) 0.0719(18) -0.0073(12) 0.0053(12) -0.0076(11)
C23 0.0710(18) 0.0569(15) 0.0565(16) 0.0215(13) 0.0090(13) -0.0020(13)
C9 0.0748(18) 0.0406(12) 0.0551(16) 0.0060(11) 0.0254(13) -0.0088(11)
C15 0.0730(18) 0.0471(13) 0.0605(16) 0.0000(12) 0.0262(13) 0.0167(12)
C14 0.083(2) 0.0329(12) 0.0696(18) -0.0061(11) 0.0302(15) 0.0012(12)
C7 0.0742(18) 0.0687(16) 0.0323(13) -0.0018(11) 0.0096(12) -0.0077(13)
C19 0.0503(18) 0.158(3) 0.0602(19) 0.004(2) -0.0130(14) 0.0167(19)
C21 0.0651(19) 0.140(3) 0.069(2) -0.039(2) 0.0336(16) -0.0015(19)

loop_
_atom_type_symbol
_atom_type_description
_atom_type_scat_dispersion_real
_atom_type_scat_dispersion_imag
_atom_type_scat_source
C C 0.0033 0.0016 'International Tables Vol C Tables 4.2.6.8 and 6.1.1.4'
H H 0.0000 0.0000 'International Tables Vol C Tables 4.2.6.8 and 6.1.1.4'
O O 0.0106 0.0060 'International Tables Vol C Tables 4.2.6.8 and 6.1.1.4'

loop_
_geom_angle_atom_site_label_1
_geom_angle_atom_site_label_2
_geom_angle_atom_site_label_3
_geom_angle
C4 O1 C1 111.84(14)
C4 O8 C23 115.58(17)
C4 O7 C22 115.44(16)
O8 C4 O7 107.39(16)
O8 C4 O1 109.31(15)
O7 C4 O1 111.37(16)
O8 C4 C3 117.08(17)
O7 C4 C3 107.53(15)
O1 C4 C3 104.18(15)
O1 C1 C5 110.51(15)
O1 C1 C2 103.39(15)
C5 C1 C2 112.34(16)
O1 C1 C11 107.06(15)
C5 C1 C11 112.45(16)
C2 C1 C11 110.58(16)
C18 O4 C19 116.6(2)
O2 C11 C12 121.95(19)
O2 C11 C1 118.06(19)
C12 C11 C1 119.99(17)
C10 C5 C6 118.6(2)
C10 C5 C1 119.46(18)
C6 C5 C1 121.95(18)
C17 C12 C13 118.9(2)
C17 C12 C11 123.57(18)
C13 C12 C11 117.55(19)
C2 C3 C20 127.49(19)
C2 C3 C4 110.54(17)
C20 C3 C4 121.84(18)
C3 C2 C18 124.57(19)
C3 C2 C1 109.84(18)
C18 C2 C1 125.60(18)
O3 C18 O4 124.0(2)
O3 C18 C2 123.5(2)
O4 C18 C2 112.49(18)
C16 C17 C12 120.4(2)
C16 C17 H17 119.8
C12 C17 H17 119.8
C9 C10 C5 120.6(2)
C9 C10 H10 119.7
C5 C10 H10 119.7
C15 C16 C17 119.8(2)
C15 C16 H16 120.1
C17 C16 H16 120.1
C9 C8 C7 119.3(2)
C9 C8 H8 120.3
C7 C8 H8 120.3
C14 C13 C12 120.3(2)
C14 C13 H13 119.9
C12 C13 H13 119.9
O5 C20 O6 124.8(2)
O5 C20 C3 124.0(2)
O6 C20 C3 111.1(2)
C7 C6 C5 120.5(2)
C7 C6 H6 119.8
C5 C6 H6 119.8
C20 O6 C21 117.2(2)
O7 C22 H22A 109.5
O7 C22 H22B 109.5
H22A C22 H22B 109.5
O7 C22 H22C 109.5
H22A C22 H22C 109.5
H22B C22 H22C 109.5
O8 C23 H23A 109.5
O8 C23 H23B 109.5
H23A C23 H23B 109.5
O8 C23 H23C 109.5
H23A C23 H23C 109.5
H23B C23 H23C 109.5
C8 C9 C10 120.7(2)
C8 C9 H9 119.6
C10 C9 H9 119.6
C14 C15 C16 120.2(2)
C14 C15 H15 119.9
C16 C15 H15 119.9
C13 C14 C15 120.3(2)
C13 C14 H14 119.8
C15 C14 H14 119.8
C8 C7 C6 120.4(2)
C8 C7 H7 119.8
C6 C7 H7 119.8
O4 C19 H19A 109.5
O4 C19 H19B 109.5
H19A C19 H19B 109.5
O4 C19 H19C 109.5
H19A C19 H19C 109.5
H19B C19 H19C 109.5
O6 C21 H21A 109.5
O6 C21 H21B 109.5
H21A C21 H21B 109.5
O6 C21 H21C 109.5
H21A C21 H21C 109.5
H21B C21 H21C 109.5

loop_
_geom_bond_atom_site_label_1
_geom_bond_atom_site_label_2
_geom_bond_distance
O1 C4 1.424(2)
O1 C1 1.440(2)
O8 C4 1.378(2)
O8 C23 1.426(3)
O7 C4 1.384(2)
O7 C22 1.431(3)
O2 C11 1.211(2)
C4 C3 1.508(3)
C1 C5 1.521(3)
C1 C2 1.523(3)
C1 C11 1.549(3)
O4 C18 1.316(3)
O4 C19 1.451(3)
C11 C12 1.488(3)
C5 C10 1.380(3)
C5 C6 1.383(3)
C12 C17 1.386(3)
C12 C13 1.394(3)
C3 C2 1.325(3)
C3 C20 1.486(3)
C2 C18 1.492(3)
C18 O3 1.188(3)
C17 C16 1.381(3)
C17 H17 0.9300
C10 C9 1.374(3)
C10 H10 0.9300
C16 C15 1.378(3)
C16 H16 0.9300
C8 C9 1.369(4)
C8 C7 1.371(4)
C8 H8 0.9300
C13 C14 1.371(3)
C13 H13 0.9300
C20 O5 1.180(3)
C20 O6 1.314(3)
C6 C7 1.381(3)
C6 H6 0.9300
O6 C21 1.441(3)
C22 H22A 0.9600
C22 H22B 0.9600
C22 H22C 0.9600
C23 H23A 0.9600
C23 H23B 0.9600
C23 H23C 0.9600
C9 H9 0.9300
C15 C14 1.373(4)
C15 H15 0.9300
C14 H14 0.9300
C7 H7 0.9300
C19 H19A 0.9600
C19 H19B 0.9600
C19 H19C 0.9600
C21 H21A 0.9600
C21 H21B 0.9600
C21 H21C 0.9600

loop_
_cod_related_entry_id
_cod_related_entry_database
_cod_related_entry_code
1 ChemSpider 9670398
